data_7046448
loop_
_publ_author_name
'Forosenko, Natalia V.'
'Basalov, Ivan V.'
'Cherkasov, Anton V.'
'Fukin, Georgy K.'
'Shubina, Elena S.'
'Trifonov, Alexander A.'

_publ_section_title
;
 Amido Ca(ii) complexes supported by Schiff base ligands for catalytic
 cross-dehydrogenative coupling of amines with silanes.
;
_journal_issue 36
_journal_name_full 'Dalton transactions (Cambridge, England : 2003)'
_journal_page_first 12570
_journal_page_last 12581
_journal_paper_doi 10.1039/c8dt01130c
_journal_volume 47
_journal_year 2018
_chemical_formula_moiety 'C15 H9 Br N2 O2'
_chemical_formula_sum 'C15 H9 Br N2 O2'
_chemical_formula_weight 329.15
_chemical_name_systematic
; 
 4-(p-Bromophenyl)-8-nitrochinolin 
;
_space_group_crystal_system triclinic
_space_group_IT_number 2
_space_group_name_Hall '-P 1'
_space_group_name_H-M_alt 'P -1'
_symmetry_space_group_name_Hall '-P 1'
_symmetry_space_group_name_H-M 'P -1'
_atom_sites_solution_hydrogens geom
_atom_sites_solution_primary direct
_atom_sites_solution_secondary difmap
_audit_block_doi 10.5517/ccdc.csd.cc1z44cm
_audit_creation_method SHELXL-2014/7
_audit_update_record
;
2018-02-01 deposited with the CCDC.
2018-05-24 downloaded from the CCDC.
;
_cell_angle_alpha 95.922(2)
_cell_angle_beta 97.598(2)
_cell_angle_gamma 104.249(2)
_cell_formula_units_Z 2
_cell_length_a 7.5786(2)
_cell_length_b 7.6027(2)
_cell_length_c 11.5003(3)
_cell_measurement_reflns_used 2828
_cell_measurement_temperature 123(2)
_cell_measurement_theta_max 27.5
_cell_measurement_theta_min 1.0
_cell_volume 630.21(3)
_computing_cell_refinement DENZO-SMN
_computing_data_collection Collect
_computing_data_reduction DENZO-SMN
_computing_structure_refinement 'SHELXL-2014/7 (Sheldrick, 2014)'
_computing_structure_solution 'SHELXS-97 (Sheldrick, 1990)'
_diffrn_ambient_temperature 123(2)
_diffrn_measured_fraction_theta_full 1.000
_diffrn_measured_fraction_theta_max 0.999
_diffrn_measurement_device_type 'Nonius KappaCCD'
_diffrn_measurement_method 'rotation in phi and omega'
_diffrn_radiation_type MoK\a
_diffrn_radiation_wavelength 0.71073
_diffrn_reflns_av_R_equivalents 0.1075
_diffrn_reflns_av_unetI/netI 0.0649
_diffrn_reflns_Laue_measured_fraction_full 1.000
_diffrn_reflns_Laue_measured_fraction_max 0.999
_diffrn_reflns_limit_h_max 9
_diffrn_reflns_limit_h_min -9
_diffrn_reflns_limit_k_max 9
_diffrn_reflns_limit_k_min -9
_diffrn_reflns_limit_l_max 14
_diffrn_reflns_limit_l_min -14
_diffrn_reflns_number 14566
_diffrn_reflns_point_group_measured_fraction_full 1.000
_diffrn_reflns_point_group_measured_fraction_max 0.999
_diffrn_reflns_theta_full 25.242
_diffrn_reflns_theta_max 27.482
_diffrn_reflns_theta_min 2.792
_diffrn_source 'fine-focus sealed tube'
_exptl_absorpt_coefficient_mu 3.263
_exptl_absorpt_correction_T_max 0.5629
_exptl_absorpt_correction_T_min 0.4062
_exptl_absorpt_correction_type multi-scan
_exptl_absorpt_process_details 'MULABS (Platon, cf. Blessing, 1995)'
_exptl_crystal_colour colourless
_exptl_crystal_density_diffrn 1.735
_exptl_crystal_description plates
_exptl_crystal_F_000 328
_exptl_crystal_size_max 0.350
_exptl_crystal_size_mid 0.250
_exptl_crystal_size_min 0.150
_refine_diff_density_max 2.144
_refine_diff_density_min -1.284
_refine_diff_density_rms 0.198
_refine_ls_extinction_method none
_refine_ls_goodness_of_fit_ref 1.067
_refine_ls_hydrogen_treatment constr
_refine_ls_matrix_type full
_refine_ls_number_parameters 181
_refine_ls_number_reflns 2872
_refine_ls_number_restraints 0
_refine_ls_restrained_S_all 1.067
_refine_ls_R_factor_all 0.0570
_refine_ls_R_factor_gt 0.0480
_refine_ls_shift/su_max 0.000
_refine_ls_shift/su_mean 0.000
_refine_ls_structure_factor_coef Fsqd
_refine_ls_weighting_details 'w=1/[\s^2^(Fo^2^)+(0.0847P)^2^] where P=(Fo^2^+2Fc^2^)/3'
_refine_ls_weighting_scheme calc
_refine_ls_wR_factor_gt 0.1312
_refine_ls_wR_factor_ref 0.1341
_reflns_Friedel_coverage 0.000
_reflns_number_gt 2426
_reflns_number_total 2872
_reflns_threshold_expression 'I > 2\s(I)'
_cod_data_source_file c8dt01130c2.cif
_cod_data_source_block v403_hy
_cod_depositor_comments 'Adding full bibliography for 7046447--7046450.cif.'
_cod_database_code 7046448
_shelx_shelxl_version_number 2014/7
_shelx_space_group_comment
;
The symmetry employed for this shelxl refinement is uniquely defined
by the following loop, which should always be used as a source of
symmetry information in preference to the above space-group names.
They are only intended as comments.
;
_shelx_estimated_absorpt_t_min 0.395
_shelx_estimated_absorpt_t_max 0.640

loop_
_space_group_symop_operation_xyz
'x, y, z'
'-x, -y, -z'

loop_
_atom_site_label
_atom_site_type_symbol
_atom_site_fract_x
_atom_site_fract_y
_atom_site_fract_z
_atom_site_U_iso_or_equiv
_atom_site_adp_type
_atom_site_occupancy
_atom_site_site_symmetry_order
_atom_site_calc_flag
_atom_site_refinement_flags_posn
_atom_site_refinement_flags_adp
N1 N 0.3846(4) 0.7607(4) 0.4883(3) 0.0202(6) Uani 1 1 d . .
C2 C 0.4754(5) 0.8028(5) 0.5975(3) 0.0217(7) Uani 1 1 d . .
H2 H 0.5589 0.9210 0.6193 0.026 Uiso 1 1 calc R U
C3 C 0.4568(5) 0.6838(5) 0.6844(3) 0.0202(7) Uani 1 1 d . .
H3 H 0.5233 0.7248 0.7625 0.024 Uiso 1 1 calc R U
C4 C 0.3426(5) 0.5087(5) 0.6564(3) 0.0189(7) Uani 1 1 d . .
C4A C 0.2434(4) 0.4555(4) 0.5373(3) 0.0183(7) Uani 1 1 d . .
C5 C 0.1249(5) 0.2780(5) 0.4953(3) 0.0216(7) Uani 1 1 d . .
H5 H 0.1014 0.1910 0.5488 0.026 Uiso 1 1 calc R U
C6 C 0.0438(5) 0.2302(5) 0.3786(3) 0.0238(8) Uani 1 1 d . .
H6 H -0.0302 0.1089 0.3514 0.029 Uiso 1 1 calc R U
C7 C 0.0686(5) 0.3580(5) 0.2994(3) 0.0225(7) Uani 1 1 d . .
H7 H 0.0144 0.3236 0.2183 0.027 Uiso 1 1 calc R U
C8 C 0.1725(5) 0.5342(5) 0.3401(3) 0.0198(7) Uani 1 1 d . .
C8A C 0.2690(4) 0.5890(5) 0.4585(3) 0.0183(7) Uani 1 1 d . .
C41 C 0.3237(5) 0.3833(5) 0.7479(3) 0.0202(7) Uani 1 1 d . .
C42 C 0.2831(5) 0.4410(5) 0.8580(3) 0.0232(8) Uani 1 1 d . .
H42 H 0.2709 0.5620 0.8748 0.028 Uiso 1 1 calc R U
C43 C 0.2603(5) 0.3250(5) 0.9434(3) 0.0249(8) Uani 1 1 d . .
H43 H 0.2303 0.3650 1.0175 0.030 Uiso 1 1 calc R U
C44 C 0.2819(5) 0.1500(5) 0.9193(3) 0.0212(7) Uani 1 1 d . .
Br44 Br 0.24576(5) -0.01602(5) 1.03205(3) 0.02737(17) Uani 1 1 d . .
C45 C 0.3298(5) 0.0910(5) 0.8127(3) 0.0218(7) Uani 1 1 d . .
H45 H 0.3492 -0.0275 0.7984 0.026 Uiso 1 1 calc R U
C46 C 0.3490(5) 0.2073(5) 0.7272(3) 0.0200(7) Uani 1 1 d . .
H46 H 0.3798 0.1668 0.6534 0.024 Uiso 1 1 calc R U
N81 N 0.1796(4) 0.6681(4) 0.2569(3) 0.0229(7) Uani 1 1 d . .
O81 O 0.2027(4) 0.6209(4) 0.1561(2) 0.0336(7) Uani 1 1 d . .
O82 O 0.1558(4) 0.8177(4) 0.2906(2) 0.0285(6) Uani 1 1 d . .

loop_
_atom_site_aniso_label
_atom_site_aniso_U_11
_atom_site_aniso_U_22
_atom_site_aniso_U_33
_atom_site_aniso_U_23
_atom_site_aniso_U_13
_atom_site_aniso_U_12
N1 0.0232(15) 0.0144(15) 0.0238(16) 0.0052(11) 0.0059(12) 0.0041(11)
C2 0.0238(18) 0.0136(17) 0.028(2) 0.0028(14) 0.0080(15) 0.0035(14)
C3 0.0227(17) 0.0166(17) 0.0210(18) 0.0030(13) 0.0020(14) 0.0054(13)
C4 0.0209(17) 0.0150(17) 0.0228(18) 0.0048(14) 0.0067(14) 0.0061(13)
C4A 0.0198(17) 0.0147(18) 0.0214(19) 0.0047(13) 0.0050(14) 0.0046(13)
C5 0.0238(18) 0.0153(17) 0.0260(19) 0.0081(14) 0.0026(14) 0.0045(14)
C6 0.0257(19) 0.0133(17) 0.029(2) 0.0035(14) 0.0001(15) 0.0015(14)
C7 0.0260(18) 0.0171(18) 0.0247(19) 0.0053(14) 0.0032(14) 0.0057(14)
C8 0.0241(18) 0.0169(18) 0.0215(18) 0.0080(13) 0.0078(14) 0.0069(14)
C8A 0.0199(17) 0.0144(17) 0.0226(18) 0.0046(13) 0.0073(14) 0.0057(13)
C41 0.0196(17) 0.0187(18) 0.0222(19) 0.0067(14) 0.0014(14) 0.0042(14)
C42 0.0287(19) 0.0174(18) 0.0232(19) 0.0030(14) 0.0015(15) 0.0066(14)
C43 0.0292(19) 0.026(2) 0.0208(18) 0.0035(15) 0.0051(15) 0.0094(16)
C44 0.0197(17) 0.0214(19) 0.0220(18) 0.0101(14) -0.0005(13) 0.0036(14)
Br44 0.0306(3) 0.0271(2) 0.0260(3) 0.01528(16) 0.00375(16) 0.00644(16)
C45 0.0247(18) 0.0144(17) 0.0273(19) 0.0077(14) 0.0012(14) 0.0067(14)
C46 0.0245(17) 0.0162(17) 0.0207(18) 0.0057(13) 0.0027(14) 0.0070(14)
N81 0.0256(16) 0.0184(16) 0.0240(17) 0.0077(12) 0.0026(12) 0.0032(12)
O81 0.0498(18) 0.0305(16) 0.0238(15) 0.0104(12) 0.0116(13) 0.0113(13)
O82 0.0391(15) 0.0166(14) 0.0309(15) 0.0093(11) 0.0024(12) 0.0085(11)

loop_
_atom_type_symbol
_atom_type_description
_atom_type_scat_dispersion_real
_atom_type_scat_dispersion_imag
_atom_type_scat_source
C C 0.0033 0.0016 'International Tables Vol C Tables 4.2.6.8 and 6.1.1.4'
H H 0.0000 0.0000 'International Tables Vol C Tables 4.2.6.8 and 6.1.1.4'
N N 0.0061 0.0033 'International Tables Vol C Tables 4.2.6.8 and 6.1.1.4'
O O 0.0106 0.0060 'International Tables Vol C Tables 4.2.6.8 and 6.1.1.4'
Br Br -0.2901 2.4595 'International Tables Vol C Tables 4.2.6.8 and 6.1.1.4'

loop_
_geom_angle_atom_site_label_1
_geom_angle_atom_site_label_2
_geom_angle_atom_site_label_3
_geom_angle
C2 N1 C8A 116.6(3)
N1 C2 C3 124.3(3)
N1 C2 H2 117.8
C3 C2 H2 117.8
C4 C3 C2 120.3(3)
C4 C3 H3 119.9
C2 C3 H3 119.9
C3 C4 C4A 117.3(3)
C3 C4 C41 120.2(3)
C4A C4 C41 122.5(3)
C5 C4A C8A 119.3(3)
C5 C4A C4 123.3(3)
C8A C4A C4 117.4(3)
C6 C5 C4A 121.0(3)
C6 C5 H5 119.5
C4A C5 H5 119.5
C5 C6 C7 120.7(3)
C5 C6 H6 119.6
C7 C6 H6 119.6
C8 C7 C6 119.2(3)
C8 C7 H7 120.4
C6 C7 H7 120.4
C7 C8 C8A 122.6(3)
C7 C8 N81 117.3(3)
C8A C8 N81 120.1(3)
N1 C8A C4A 124.1(3)
N1 C8A C8 118.9(3)
C4A C8A C8 117.0(3)
C42 C41 C46 118.3(3)
C42 C41 C4 120.2(3)
C46 C41 C4 121.4(3)
C43 C42 C41 121.2(3)
C43 C42 H42 119.4
C41 C42 H42 119.4
C44 C43 C42 119.1(3)
C44 C43 H43 120.5
C42 C43 H43 120.5
C43 C44 C45 121.1(3)
C43 C44 Br44 120.6(3)
C45 C44 Br44 118.3(3)
C44 C45 C46 119.2(3)
C44 C45 H45 120.4
C46 C45 H45 120.4
C45 C46 C41 121.0(3)
C45 C46 H46 119.5
C41 C46 H46 119.5
O81 N81 O82 123.9(3)
O81 N81 C8 117.6(3)
O82 N81 C8 118.4(3)

loop_
_geom_bond_atom_site_label_1
_geom_bond_atom_site_label_2
_geom_bond_distance
N1 C2 1.316(5)
N1 C8A 1.362(4)
C2 C3 1.414(5)
C2 H2 0.9500
C3 C4 1.377(5)
C3 H3 0.9500
C4 C4A 1.438(5)
C4 C41 1.489(5)
C4A C5 1.419(4)
C4A C8A 1.424(5)
C5 C6 1.372(5)
C5 H5 0.9500
C6 C7 1.395(5)
C6 H6 0.9500
C7 C8 1.374(5)
C7 H7 0.9500
C8 C8A 1.425(5)
C8 N81 1.463(5)
C41 C42 1.395(5)
C41 C46 1.398(5)
C42 C43 1.386(5)
C42 H42 0.9500
C43 C44 1.384(5)
C43 H43 0.9500
C44 C45 1.385(5)
C44 Br44 1.900(4)
C45 C46 1.387(5)
C45 H45 0.9500
C46 H46 0.9500
N81 O81 1.226(4)
N81 O82 1.227(4)

loop_
_geom_hbond_atom_site_label_D
_geom_hbond_atom_site_label_H
_geom_hbond_atom_site_label_A
_geom_hbond_distance_DH
_geom_hbond_distance_HA
_geom_hbond_distance_DA
_geom_hbond_angle_DHA
_geom_hbond_site_symmetry_A
C2 H2 O82 0.95 2.56 3.479(4) 162.4 2_676
C3 H3 Br44 0.95 3.08 3.956(4) 154.5 2_667
C43 H43 O81 0.95 2.45 3.297(5) 147.8 1_556

loop_
_geom_torsion_atom_site_label_1
_geom_torsion_atom_site_label_2
_geom_torsion_atom_site_label_3
_geom_torsion_atom_site_label_4
_geom_torsion
C8A N1 C2 C3 -1.4(5)
N1 C2 C3 C4 2.3(5)
C2 C3 C4 C4A -0.9(5)
C2 C3 C4 C41 179.8(3)
C3 C4 C4A C5 178.3(3)
C41 C4 C4A C5 -2.4(5)
C3 C4 C4A C8A -1.0(4)
C41 C4 C4A C8A 178.3(3)
C8A C4A C5 C6 3.9(5)
C4 C4A C5 C6 -175.3(3)
C4A C5 C6 C7 -3.1(5)
C5 C6 C7 C8 -1.4(5)
C6 C7 C8 C8A 5.2(5)
C6 C7 C8 N81 -174.0(3)
C2 N1 C8A C4A -0.7(5)
C2 N1 C8A C8 -177.8(3)
C5 C4A C8A N1 -177.4(3)
C4 C4A C8A N1 1.9(5)
C5 C4A C8A C8 -0.3(5)
C4 C4A C8A C8 179.0(3)
C7 C8 C8A N1 173.0(3)
N81 C8 C8A N1 -7.9(5)
C7 C8 C8A C4A -4.3(5)
N81 C8 C8A C4A 174.9(3)
C3 C4 C41 C42 51.1(5)
C4A C4 C41 C42 -128.1(4)
C3 C4 C41 C46 -127.7(4)
C4A C4 C41 C46 53.0(5)
C46 C41 C42 C43 -2.7(5)
C4 C41 C42 C43 178.4(3)
C41 C42 C43 C44 1.2(6)
C42 C43 C44 C45 1.5(6)
C42 C43 C44 Br44 -178.4(3)
C43 C44 C45 C46 -2.6(5)
Br44 C44 C45 C46 177.2(3)
C44 C45 C46 C41 1.0(5)
C42 C41 C46 C45 1.6(5)
C4 C41 C46 C45 -179.5(3)
C7 C8 N81 O81 -44.6(4)
C8A C8 N81 O81 136.2(3)
C7 C8 N81 O82 132.9(3)
C8A C8 N81 O82 -46.3(4)
